data_1531020
loop_
_publ_author_name
'Zayakina, N.V.'
'Brovkin, A.A.'

_publ_section_title
;
 Crystal structure of Ca O (B2 O3)4 (H2 O)2 = Ca B8 O11 (O H)4
;
_journal_name_full Kristallografiya
_journal_page_first 1167
_journal_page_last 1170
_journal_volume 23
_journal_year 1978
_chemical_formula_sum 'B8 Ca H4 O15'
_chemical_name_systematic 'Ca O (B2 O3)4 (H2 O)2'
_space_group_IT_number 4
_symmetry_space_group_name_Hall 'P 2yb'
_symmetry_space_group_name_H-M 'P 1 21 1'
_cell_angle_alpha 90
_cell_angle_beta 108.5
_cell_angle_gamma 90
_cell_formula_units_Z 2
_cell_length_a 9.814
_cell_length_b 8.261
_cell_length_c 7.619
_cell_volume 585.778
_citation_journal_id_ASTM KRISAJ
_cod_data_source_file Zayakina_KRISAJ_1978_407.cif
_cod_data_source_block H4B8Ca1O15
_cod_original_cell_volume 585.7782
_cod_original_formula_sum 'H4 B8 Ca1 O15'
_cod_database_code 1531020

loop_
_symmetry_equiv_pos_as_xyz
x,y,z
-x,y+1/2,-z

loop_
_atom_site_label
_atom_site_type_symbol
_atom_site_fract_x
_atom_site_fract_y
_atom_site_fract_z
_atom_site_occupancy
_atom_site_U_iso_or_equiv
Ca1 Ca+2 0.2784 0.1 0.0989 1 0.0
O12 O-2 0.947 0.19 0.298 1 0.0
O15 O-2 0.898 0.358 0.014 1 0.0
O13 O-2 0.099 0.67 0.415 1 0.0
B6 B+3 0.905 0.201 0.095 1 0.0
O8 O-2 0.584 0.568 0.323 1 0.0
O6 O-2 0.209 0.08 0.411 1 0.0
O4 O-2 0.003 0.102 0.031 1 0.0
O2 O-2 0.524 0.085 0.059 1 0.0
O5 O-2 0.338 0.546 0.307 1 0.0
B5 B+3 0.642 0.192 0.093 1 0.0
O7 O-2 0.154 0.382 0.101 1 0.0
O10 O-2 0.381 0.373 0.076 1 0.0
B4 B+3 0.487 0.434 0.013 1 0.0
O9 O-2 0.484 0.129 0.402 1 0.0
O11 O-2 0.711 0.212 0.301 1 0.0
B8 B+3 0.851 0.19 0.392 1 0.0
B2 B+3 0.015 0.442 0.027 1 0.0
B7 B+3 0.735 0.583 0.404 1 0.0
O1 O-2 0.756 0.116 0.018 1 0.0
O14 O-2 0.798 0.621 0.268 1 0.0
B1 B+3 0.479 0.572 0.418 1 0.0
O3 O-2 0.602 0.348 0.001 1 0.0
B3 B+3 0.282 0.481 0.123 1 0.0
